data_7051396
loop_
_publ_author_name
'Richard Goddard'
'Rosa M. Claramunt'
'Consuelo Escol\'astico'
'Jos\'e Elguero'

_publ_section_title
;
 Structure of NH-Pyrazoles Bearing Only C-Methyl Substituents:
 4-Methylpyrazole is a Hydrogen-Bonded Trimer in the Solid
;
_journal_name_full 'New Journal of Chemistry'
_journal_paper_doi 10.1039/a808186g
_journal_year 1999
_chemical_formula_sum 'C4 H6 N2'
_chemical_formula_weight 82.11
_chemical_melting_point 297
_chemical_name_common 4-methylpyrazole
_space_group_IT_number 29
_symmetry_cell_setting orthorhombic
_symmetry_Int_Tables_number 29
_symmetry_space_group_name_Hall 'P 2c -2ac'
_symmetry_space_group_name_H-M 'P c a 21'
_cell_angle_alpha 90.00
_cell_angle_beta 90.00
_cell_angle_gamma 90.00
_cell_formula_units_Z 12
_cell_length_a 14.831(2)
_cell_length_b 16.848(4)
_cell_length_c 5.4962(14)
_cell_measurement_temperature 100
_cell_volume 1373.3(5)
_diffrn_ambient_temperature 100
_exptl_crystal_density_diffrn 1.191
_refine_ls_R_factor_obs 0.0364
_refine_ls_wR_factor_obs 0.0964
_cod_database_code 7051396

loop_
_symmetry_equiv_pos_as_xyz
'x, y, z'
'-x, -y, z+1/2'
'x+1/2, -y, z'
'-x+1/2, y, z+1/2'

loop_
_atom_site_label
_atom_site_type_symbol
_atom_site_fract_x
_atom_site_fract_y
_atom_site_fract_z
_atom_site_U_iso_or_equiv
_atom_site_adp_type
_atom_site_occupancy
_atom_site_symmetry_multiplicity
_atom_site_calc_flag
_atom_site_refinement_flags
_atom_site_disorder_assembly
_atom_site_disorder_group
C1 C 0.83581(9) 0.60913(8) 0.5072(2) 0.0249(3) Uani 1 1 d . . .
H1A H 0.8065(13) 0.6223(10) 0.642(4) 0.040(5) Uiso 1 1 d . . .
C2 C 0.86045(9) 0.53500(7) 0.4252(3) 0.0249(3) Uani 1 1 d . . .
C3 C 0.90242(10) 0.55067(8) 0.2022(3) 0.0302(3) Uani 1 1 d . . .
H3A H 0.9352(14) 0.5156(12) 0.115(5) 0.060(6) Uiso 1 1 d . . .
C4 C 0.84545(12) 0.45686(9) 0.5482(3) 0.0333(3) Uani 1 1 d . . .
H4A H 0.792(2) 0.4502(17) 0.633(7) 0.108(11) Uiso 1 1 d . . .
H4B H 0.8279(19) 0.4219(15) 0.445(7) 0.090(9) Uiso 1 1 d . . .
H4C H 0.9010(17) 0.4274(14) 0.590(5) 0.069(7) Uiso 1 1 d . . .
C5 C 1.05280(9) 0.69248(7) -0.3803(2) 0.0255(3) Uani 1 1 d . . .
H5A H 1.0444(13) 0.6370(10) -0.429(4) 0.046(5) Uiso 1 1 d . . .
C6 C 1.10506(9) 0.75283(6) -0.4748(2) 0.0209(3) Uani 1 1 d . . .
C7 C 1.08216(9) 0.81807(7) -0.3320(3) 0.0248(3) Uani 1 1 d . . .
H7 H 1.1080(12) 0.8719(10) -0.332(4) 0.041(5) Uiso 1 1 d . . .
C8 C 1.17149(10) 0.74901(8) -0.6809(3) 0.0266(3) Uani 1 1 d . . .
H8A H 1.1401(18) 0.7507(10) -0.834(6) 0.063(8) Uiso 1 1 d . . .
H8B H 1.2109(14) 0.7931(11) -0.684(4) 0.052(6) Uiso 1 1 d . . .
H8C H 1.2101(13) 0.7022(11) -0.669(4) 0.049(5) Uiso 1 1 d . . .
C9 C 0.92083(9) 0.95385(8) 0.3003(3) 0.0259(3) Uani 1 1 d . . .
H9 H 0.9557(10) 0.9930(9) 0.213(3) 0.024(4) Uiso 1 1 d . . .
C10 C 0.86463(8) 0.95899(7) 0.5023(3) 0.0234(3) Uani 1 1 d . . .
C11 C 0.83444(9) 0.88112(8) 0.5348(3) 0.0273(3) Uani 1 1 d . . .
H11 H 0.7934(14) 0.8609(11) 0.654(5) 0.051(6) Uiso 1 1 d . . .
C12 C 0.84090(10) 1.03042(8) 0.6508(3) 0.0298(3) Uani 1 1 d . . .
H12A H 0.8401(19) 1.0161(15) 0.809(7) 0.094(9) Uiso 1 1 d . . .
H12B H 0.8798(15) 1.0767(13) 0.609(5) 0.060(7) Uiso 1 1 d . . .
H12C H 0.7799(15) 1.0486(11) 0.632(4) 0.055(6) Uiso 1 1 d . . .
N1 N 0.86124(7) 0.66362(6) 0.3422(2) 0.0248(2) Uani 1 1 d . . .
H1 H 0.860(2) 0.7246(18) 0.372(8) 0.123(12) Uiso 1 1 d . . .
N2 N 0.90267(8) 0.62853(7) 0.1534(2) 0.0283(3) Uani 1 1 d . . .
N3 N 1.00336(8) 0.72152(7) -0.1958(2) 0.0264(2) Uani 1 1 d . . .
H3 H 0.9660(16) 0.6911(14) -0.108(5) 0.078(8) Uiso 1 1 d . . .
N4 N 1.02065(8) 0.79909(6) -0.1634(2) 0.0256(2) Uani 1 1 d . . .
N5 N 0.92200(8) 0.87821(7) 0.2227(2) 0.0254(2) Uani 1 1 d . . .
H5 H 0.9613(16) 0.8513(14) 0.115(6) 0.080(8) Uiso 1 1 d . . .
N6 N 0.86894(8) 0.83279(6) 0.3654(2) 0.0263(3) Uani 1 1 d . . .

loop_
_atom_site_aniso_label
_atom_site_aniso_U_11
_atom_site_aniso_U_22
_atom_site_aniso_U_33
_atom_site_aniso_U_23
_atom_site_aniso_U_13
_atom_site_aniso_U_12
C1 0.0268(6) 0.0277(6) 0.0203(6) -0.0011(5) 0.0020(5) -0.0026(5)
C2 0.0271(6) 0.0251(6) 0.0224(6) 0.0014(5) 0.0007(5) -0.0029(5)
C3 0.0393(8) 0.0258(6) 0.0256(7) -0.0045(6) 0.0092(6) -0.0040(5)
C4 0.0390(8) 0.0250(6) 0.0360(9) 0.0069(6) 0.0029(6) -0.0034(6)
C5 0.0334(6) 0.0227(6) 0.0204(6) -0.0011(5) 0.0004(5) -0.0018(5)
C6 0.0242(6) 0.0227(6) 0.0157(5) 0.0022(5) -0.0019(5) 0.0032(4)
C7 0.0319(6) 0.0212(5) 0.0212(6) 0.0017(5) 0.0014(5) 0.0009(5)
C8 0.0309(7) 0.0295(7) 0.0196(6) 0.0019(5) 0.0038(5) 0.0030(5)
C9 0.0312(7) 0.0238(6) 0.0226(6) 0.0011(5) 0.0033(5) 0.0033(5)
C10 0.0249(6) 0.0246(6) 0.0206(6) -0.0007(5) -0.0019(5) 0.0021(5)
C11 0.0276(6) 0.0287(6) 0.0256(7) -0.0009(6) 0.0029(5) -0.0021(5)
C12 0.0335(7) 0.0300(7) 0.0260(7) -0.0072(6) 0.0026(5) 0.0013(5)
N1 0.0285(5) 0.0236(5) 0.0222(5) -0.0024(5) 0.0008(4) -0.0033(4)
N2 0.0358(6) 0.0277(5) 0.0213(5) -0.0015(5) 0.0061(5) -0.0065(4)
N3 0.0320(6) 0.0276(6) 0.0196(5) 0.0019(5) 0.0020(4) -0.0034(5)
N4 0.0313(6) 0.0255(5) 0.0200(5) 0.0004(5) 0.0019(4) 0.0036(4)
N5 0.0310(6) 0.0240(5) 0.0213(5) 0.0001(4) 0.0024(4) 0.0039(4)
N6 0.0295(5) 0.0248(5) 0.0247(6) 0.0004(4) 0.0014(4) -0.0001(4)

loop_
_geom_bond_atom_site_label_1
_geom_bond_atom_site_label_2
_geom_bond_distance
_geom_bond_site_symmetry_2
_geom_bond_publ_flag
C1 N1 1.3447(18) . y
C1 C2 1.3772(18) . y
C2 C3 1.3998(19) . y
C2 C4 1.4967(18) . y
C3 N2 1.3390(18) . y
C5 N3 1.3436(17) . y
C5 C6 1.3798(18) . y
C6 C7 1.3926(17) . y
C6 C8 1.5028(19) . y
C7 N4 1.3390(17) . y
C9 N5 1.3441(17) . y
C9 C10 1.3908(19) . y
C10 C11 1.3977(18) . y
C10 C12 1.4962(19) . y
C11 N6 1.3384(18) . y
N1 N2 1.3431(17) . y
N3 N4 1.3437(16) . y
N5 N6 1.3492(16) . y

loop_
_cod_related_entry_id
_cod_related_entry_database
_cod_related_entry_code
1 ChemSpider 3289
